data_2022850
loop_
_publ_author_name
'Akkurt, Mehmet'
'Naghiyev, Farid N.'
'Khrustalev, Victor N.'
'Asadov, Khammed A.'
'Khalilov, Ali N.'
'Bhattarai, Ajaya'
'Mamedov, \.Ibrahim G.'

_publ_section_title
;
 Crystal structure and Hirshfeld surface analysis of
 (2E)-1-(4-bromophenyl)-3-(2-methylphenyl)prop-2-en-1-one
;
_journal_coeditor_code TX2073
_journal_issue 9
_journal_name_full 'Acta Crystallographica Section E Crystallographic Communications'
_journal_page_first 847
_journal_page_last 851
_journal_paper_doi 10.1107/S2056989023007387
_journal_volume 79
_journal_year 2023
_chemical_formula_iupac 'C16 H13 Br O'
_chemical_formula_moiety 'C16 H13 Br O'
_chemical_formula_sum 'C16 H13 Br O'
_chemical_formula_weight 301.17
_chemical_name_systematic
;
(2<i>E</i>)-1-(4-Bromophenyl)-3-(2-methylphenyl)prop-2-en-1-one
;
_space_group_crystal_system orthorhombic
_space_group_IT_number 19
_space_group_name_Hall 'P 2ac 2ab'
_space_group_name_H-M_alt 'P 21 21 21'
_atom_sites_solution_hydrogens geom
_audit_creation_method SHELXL-2018/3
_cell_angle_alpha 90
_cell_angle_beta 90
_cell_angle_gamma 90
_cell_formula_units_Z 4
_cell_length_a 3.942
_cell_length_b 11.5915(2)
_cell_length_c 28.0387(4)
_cell_measurement_reflns_used 12560
_cell_measurement_temperature 100(2)
_cell_measurement_theta_max 76.868
_cell_measurement_theta_min 3.795
_cell_volume 1281.19(3)
_computing_cell_refinement
;
CrysAlis PRO (Rigaku OD, 2022)
;
_computing_data_collection
;
CrysAlis PRO (Rigaku OD, 2022)
;
_computing_data_reduction
;
CrysAlis PRO (Rigaku OD, 2022)
;
_computing_molecular_graphics
;
ORTEP-3 for Windows (Farrugia, 2012)
;
_computing_publication_material
;
PLATON (Spek, 2020)
;
_computing_structure_refinement
;
SHELXL2018 (Sheldrick, 2015b)
;
_computing_structure_solution
;
SHELXT2018 (Sheldrick, 2015a)
;
_diffrn_ambient_temperature 100(2)
_diffrn_measured_fraction_theta_full 0.998
_diffrn_measured_fraction_theta_max 0.991
_diffrn_measurement_device_type 'Rigaku XtaLAB Synergy Dualflex diffractometer with a HyPix detector'
_diffrn_measurement_method '\f and \w scans'
_diffrn_radiation_type CuK\a
_diffrn_radiation_wavelength 1.54184
_diffrn_reflns_av_R_equivalents 0.0246
_diffrn_reflns_av_unetI/netI 0.0156
_diffrn_reflns_limit_h_max 4
_diffrn_reflns_limit_h_min -4
_diffrn_reflns_limit_k_max 14
_diffrn_reflns_limit_k_min -14
_diffrn_reflns_limit_l_max 34
_diffrn_reflns_limit_l_min -35
_diffrn_reflns_number 14537
_diffrn_reflns_theta_full 67.684
_diffrn_reflns_theta_max 77.111
_diffrn_reflns_theta_min 3.152
_diffrn_source 'micro-focus sealed X-ray tube'
_diffrn_standards_decay_% 0
_diffrn_standards_interval_count 0
_diffrn_standards_interval_time 0
_diffrn_standards_number 0
_exptl_absorpt_coefficient_mu 4.231
_exptl_absorpt_correction_T_max 1.000
_exptl_absorpt_correction_T_min 0.251
_exptl_absorpt_correction_type gaussian
_exptl_absorpt_process_details
;
(CrysAlis PRO; Rigaku OD, 2022)
;
_exptl_crystal_colour colourless
_exptl_crystal_density_diffrn 1.561
_exptl_crystal_description needle
_exptl_crystal_F_000 608
_exptl_crystal_size_max 0.350
_exptl_crystal_size_mid 0.090
_exptl_crystal_size_min 0.070
_refine_diff_density_max 0.511
_refine_diff_density_min -0.418
_refine_ls_abs_structure_details
;
Refined as an inversion twin
;
_refine_ls_abs_structure_Flack 0.53(2)
_refine_ls_extinction_method none
_refine_ls_goodness_of_fit_ref 1.143
_refine_ls_hydrogen_treatment constr
_refine_ls_matrix_type full
_refine_ls_number_parameters 165
_refine_ls_number_reflns 2657
_refine_ls_number_restraints 0
_refine_ls_restrained_S_all 1.143
_refine_ls_R_factor_all 0.0219
_refine_ls_R_factor_gt 0.0215
_refine_ls_shift/su_max 0.001
_refine_ls_shift/su_mean 0.000
_refine_ls_structure_factor_coef Fsqd
_refine_ls_weighting_details 'w=1/[\s^2^(Fo^2^)+(0.0121P)^2^+1.3924P] where P=(Fo^2^+2Fc^2^)/3'
_refine_ls_weighting_scheme calc
_refine_ls_wR_factor_gt 0.0522
_refine_ls_wR_factor_ref 0.0524
_reflns_number_gt 2627
_reflns_number_total 2657
_reflns_threshold_expression 'I > 2\s(I)'
_cod_data_source_file tx2073sup1.cif
_cod_data_source_block I
_cod_database_code 2022850
_shelx_space_group_comment
;
The symmetry employed for this shelxl refinement is uniquely defined
by the following loop, which should always be used as a source of
symmetry information in preference to the above space-group names.
They are only intended as comments.
;
_shelx_estimated_absorpt_t_min 0.319
_shelx_estimated_absorpt_t_max 0.756

loop_
_space_group_symop_operation_xyz
'x, y, z'
'-x+1/2, -y, z+1/2'
'-x, y+1/2, -z+1/2'
'x+1/2, -y+1/2, -z'

loop_
_atom_site_type_symbol
_atom_site_label
_atom_site_fract_x
_atom_site_fract_y
_atom_site_fract_z
_atom_site_U_iso_or_equiv
_atom_site_adp_type
_atom_site_calc_flag
_atom_site_occupancy
_atom_site_disorder_assembly
_atom_site_disorder_group
C C1 0.6338(7) 0.6732(2) 0.28488(10) 0.0156(6) Uani d 1 . .
C C2 0.5186(8) 0.5849(3) 0.31975(11) 0.0179(6) Uani d 1 . .
H H2 0.576288 0.506108 0.315259 0.021 Uiso calc 1 . .
C C3 0.3333(8) 0.6169(3) 0.35751(10) 0.0167(6) Uani d 1 . .
H H3 0.272264 0.696111 0.359037 0.020 Uiso calc 1 . .
C C4 0.2138(8) 0.5441(3) 0.39673(9) 0.0162(5) Uani d 1 . .
C C5 0.0419(8) 0.5941(3) 0.43586(11) 0.0199(6) Uani d 1 . .
C C6 -0.0614(9) 0.5231(3) 0.47322(11) 0.0243(7) Uani d 1 . .
H H6 -0.174643 0.556148 0.499821 0.029 Uiso calc 1 . .
C C7 -0.0025(9) 0.4050(3) 0.47241(12) 0.0260(8) Uani d 1 . .
H H7 -0.075592 0.358302 0.498276 0.031 Uiso calc 1 . .
C C8 0.1629(10) 0.3552(3) 0.43386(11) 0.0244(7) Uani d 1 . .
H H8 0.202810 0.274348 0.433117 0.029 Uiso calc 1 . .
C C9 0.2691(8) 0.4245(3) 0.39655(10) 0.0200(6) Uani d 1 . .
H H9 0.382068 0.390249 0.370170 0.024 Uiso calc 1 . .
C C10 -0.0317(9) 0.7216(3) 0.43748(12) 0.0225(7) Uani d 1 . .
H H10A -0.155611 0.739898 0.466828 0.034 Uiso calc 1 . .
H H10B -0.169550 0.743225 0.409802 0.034 Uiso calc 1 . .
H H10C 0.182210 0.764687 0.436880 0.034 Uiso calc 1 . .
C C11 0.7811(8) 0.6341(2) 0.23829(10) 0.0151(5) Uani d 1 . .
C C12 0.7419(7) 0.5219(2) 0.22102(9) 0.0170(6) Uani d 1 . .
H H12 0.629276 0.465770 0.239962 0.020 Uiso calc 1 . .
C C13 0.8664(8) 0.4916(2) 0.17629(11) 0.0180(6) Uani d 1 . .
H H13 0.839832 0.415359 0.164401 0.022 Uiso calc 1 . .
C C14 1.0295(8) 0.5750(3) 0.14959(10) 0.0170(6) Uani d 1 . .
C C15 1.0768(8) 0.6869(3) 0.16597(11) 0.0178(6) Uani d 1 . .
H H15 1.193503 0.742210 0.147111 0.021 Uiso calc 1 . .
C C16 0.9500(8) 0.7159(3) 0.21041(11) 0.0172(6) Uani d 1 . .
H H16 0.978056 0.792262 0.222085 0.021 Uiso calc 1 . .
Br Br1 1.19480(8) 0.53645(3) 0.08770(2) 0.02188(9) Uani d 1 . .
O O1 0.6109(6) 0.77583(19) 0.29371(8) 0.0242(5) Uani d 1 . .

loop_
_atom_site_aniso_label
_atom_site_aniso_U_11
_atom_site_aniso_U_22
_atom_site_aniso_U_33
_atom_site_aniso_U_12
_atom_site_aniso_U_13
_atom_site_aniso_U_23
C1 0.0136(15) 0.0168(14) 0.0164(13) 0.0005(11) -0.0014(11) 0.0006(11)
C2 0.0207(16) 0.0164(14) 0.0165(14) 0.0013(12) 0.0014(12) -0.0001(11)
C3 0.0164(13) 0.0177(13) 0.0160(13) 0.0015(13) -0.0028(12) -0.0018(11)
C4 0.0129(13) 0.0224(13) 0.0134(11) -0.0004(13) -0.0030(9) 0.0003(11)
C5 0.0137(14) 0.0316(18) 0.0145(14) -0.0011(13) -0.0031(12) -0.0034(13)
C6 0.0193(14) 0.040(2) 0.0142(13) -0.0042(16) -0.0013(11) -0.0015(14)
C7 0.0249(18) 0.038(2) 0.0153(15) -0.0111(15) -0.0042(13) 0.0066(14)
C8 0.0264(17) 0.0242(16) 0.0226(15) -0.0024(15) -0.0079(15) 0.0043(12)
C9 0.0205(17) 0.0229(14) 0.0166(13) 0.0004(12) -0.0016(11) 0.0005(10)
C10 0.0194(16) 0.0280(17) 0.0203(16) 0.0003(14) 0.0009(13) -0.0072(13)
C11 0.0128(13) 0.0171(13) 0.0155(13) 0.0022(11) -0.0008(11) 0.0023(10)
C12 0.0162(15) 0.0178(14) 0.0170(12) -0.0007(12) 0.0021(10) 0.0043(11)
C13 0.0200(16) 0.0151(14) 0.0190(14) 0.0005(11) 0.0005(12) -0.0003(10)
C14 0.0133(14) 0.0253(16) 0.0123(13) 0.0024(11) 0.0009(11) -0.0012(11)
C15 0.0160(14) 0.0194(15) 0.0181(14) -0.0021(12) -0.0007(11) 0.0042(11)
C16 0.0172(14) 0.0151(14) 0.0194(14) -0.0023(12) -0.0019(12) 0.0009(11)
Br1 0.02033(14) 0.03011(16) 0.01522(13) -0.00038(13) 0.00375(12) -0.00153(13)
O1 0.0303(14) 0.0171(11) 0.0252(11) 0.0010(9) 0.0064(10) -0.0025(9)

loop_
_atom_type_symbol
_atom_type_description
_atom_type_scat_dispersion_real
_atom_type_scat_dispersion_imag
_atom_type_scat_source
C C 0.0181 0.0091 'International Tables Vol C Tables 4.2.6.8 and 6.1.1.4'
H H 0.0000 0.0000 'International Tables Vol C Tables 4.2.6.8 and 6.1.1.4'
Br Br -0.6763 1.2805 'International Tables Vol C Tables 4.2.6.8 and 6.1.1.4'
O O 0.0492 0.0322 'International Tables Vol C Tables 4.2.6.8 and 6.1.1.4'

loop_
_geom_angle_atom_site_label_1
_geom_angle_atom_site_label_2
_geom_angle_atom_site_label_3
_geom_angle_site_symmetry_1
_geom_angle_site_symmetry_3
_geom_angle
_geom_angle_publ_flag
O1 C1 C2 . . 121.1(3) ?
O1 C1 C11 . . 120.1(3) ?
C2 C1 C11 . . 118.9(3) ?
C3 C2 C1 . . 119.7(3) ?
C3 C2 H2 . . 120.1 ?
C1 C2 H2 . . 120.1 ?
C2 C3 C4 . . 127.6(3) ?
C2 C3 H3 . . 116.2 ?
C4 C3 H3 . . 116.2 ?
C9 C4 C5 . . 118.8(3) ?
C9 C4 C3 . . 121.1(3) ?
C5 C4 C3 . . 120.1(3) ?
C6 C5 C4 . . 118.8(3) ?
C6 C5 C10 . . 120.0(3) ?
C4 C5 C10 . . 121.2(3) ?
C7 C6 C5 . . 121.4(3) ?
C7 C6 H6 . . 119.3 ?
C5 C6 H6 . . 119.3 ?
C6 C7 C8 . . 120.1(3) ?
C6 C7 H7 . . 119.9 ?
C8 C7 H7 . . 119.9 ?
C9 C8 C7 . . 119.3(3) ?
C9 C8 H8 . . 120.4 ?
C7 C8 H8 . . 120.4 ?
C8 C9 C4 . . 121.6(3) ?
C8 C9 H9 . . 119.2 ?
C4 C9 H9 . . 119.2 ?
C5 C10 H10A . . 109.5 ?
C5 C10 H10B . . 109.5 ?
H10A C10 H10B . . 109.5 ?
C5 C10 H10C . . 109.5 ?
H10A C10 H10C . . 109.5 ?
H10B C10 H10C . . 109.5 ?
C12 C11 C16 . . 119.4(3) ?
C12 C11 C1 . . 122.8(3) ?
C16 C11 C1 . . 117.8(3) ?
C13 C12 C11 . . 120.6(3) ?
C13 C12 H12 . . 119.7 ?
C11 C12 H12 . . 119.7 ?
C14 C13 C12 . . 118.4(3) ?
C14 C13 H13 . . 120.8 ?
C12 C13 H13 . . 120.8 ?
C13 C14 C15 . . 122.5(3) ?
C13 C14 Br1 . . 119.2(2) ?
C15 C14 Br1 . . 118.3(2) ?
C16 C15 C14 . . 118.4(3) ?
C16 C15 H15 . . 120.8 ?
C14 C15 H15 . . 120.8 ?
C15 C16 C11 . . 120.7(3) ?
C15 C16 H16 . . 119.7 ?
C11 C16 H16 . . 119.7 ?

loop_
_geom_bond_atom_site_label_1
_geom_bond_atom_site_label_2
_geom_bond_site_symmetry_2
_geom_bond_distance
_geom_bond_publ_flag
C1 O1 . 1.218(4) ?
C1 C2 . 1.487(4) ?
C1 C11 . 1.500(4) ?
C2 C3 . 1.339(4) ?
C2 H2 . 0.9500 ?
C3 C4 . 1.464(4) ?
C3 H3 . 0.9500 ?
C4 C9 . 1.404(4) ?
C4 C5 . 1.414(4) ?
C5 C6 . 1.393(5) ?
C5 C10 . 1.507(5) ?
C6 C7 . 1.388(5) ?
C6 H6 . 0.9500 ?
C7 C8 . 1.389(5) ?
C7 H7 . 0.9500 ?
C8 C9 . 1.384(4) ?
C8 H8 . 0.9500 ?
C9 H9 . 0.9500 ?
C10 H10A . 0.9800 ?
C10 H10B . 0.9800 ?
C10 H10C . 0.9800 ?
C11 C12 . 1.396(4) ?
C11 C16 . 1.398(4) ?
C12 C13 . 1.392(4) ?
C12 H12 . 0.9500 ?
C13 C14 . 1.381(4) ?
C13 H13 . 0.9500 ?
C14 C15 . 1.389(4) ?
C14 Br1 . 1.907(3) ?
C15 C16 . 1.384(4) ?
C15 H15 . 0.9500 ?
C16 H16 . 0.9500 ?

loop_
_geom_hbond_atom_site_label_D
_geom_hbond_atom_site_label_H
_geom_hbond_atom_site_label_A
_geom_hbond_site_symmetry_A
_geom_hbond_distance_DH
_geom_hbond_distance_HA
_geom_hbond_distance_DA
_geom_hbond_angle_DHA
_geom_hbond_publ_flag
C3 H3 O1 . 0.95 2.45 2.791(4) 101 no
C12 H12 O1 3_645 0.95 2.58 3.200(3) 124 yes

loop_
_geom_torsion_atom_site_label_1
_geom_torsion_atom_site_label_2
_geom_torsion_atom_site_label_3
_geom_torsion_atom_site_label_4
_geom_torsion_site_symmetry_1
_geom_torsion_site_symmetry_2
_geom_torsion_site_symmetry_3
_geom_torsion_site_symmetry_4
_geom_torsion
_geom_torsion_publ_flag
O1 C1 C2 C3 . . . . 12.0(5) ?
C11 C1 C2 C3 . . . . -168.2(3) ?
C1 C2 C3 C4 . . . . -176.3(3) ?
C2 C3 C4 C9 . . . . -4.4(5) ?
C2 C3 C4 C5 . . . . 175.1(3) ?
C9 C4 C5 C6 . . . . 1.1(5) ?
C3 C4 C5 C6 . . . . -178.4(3) ?
C9 C4 C5 C10 . . . . -178.6(3) ?
C3 C4 C5 C10 . . . . 1.9(5) ?
C4 C5 C6 C7 . . . . -0.8(5) ?
C10 C5 C6 C7 . . . . 178.9(3) ?
C5 C6 C7 C8 . . . . 0.1(6) ?
C6 C7 C8 C9 . . . . 0.3(5) ?
C7 C8 C9 C4 . . . . 0.1(5) ?
C5 C4 C9 C8 . . . . -0.7(5) ?
C3 C4 C9 C8 . . . . 178.7(3) ?
O1 C1 C11 C12 . . . . -164.3(3) ?
C2 C1 C11 C12 . . . . 15.9(4) ?
O1 C1 C11 C16 . . . . 12.6(4) ?
C2 C1 C11 C16 . . . . -167.2(3) ?
C16 C11 C12 C13 . . . . -0.6(4) ?
C1 C11 C12 C13 . . . . 176.2(3) ?
C11 C12 C13 C14 . . . . 0.1(4) ?
C12 C13 C14 C15 . . . . 0.8(5) ?
C12 C13 C14 Br1 . . . . -178.8(2) ?
C13 C14 C15 C16 . . . . -1.1(5) ?
Br1 C14 C15 C16 . . . . 178.5(2) ?
C14 C15 C16 C11 . . . . 0.6(5) ?
C12 C11 C16 C15 . . . . 0.3(5) ?
C1 C11 C16 C15 . . . . -176.7(3) ?

_cod_database_fobs_code 2022850
